data_8103125
loop_
_publ_author_name
'Yvon Bibila Mayaya Bisseyou'
'Beno\^it Guillot'
'Drissa Sissouma'
'Claude Lecomte'
'Jules Tenon Abodou'

_publ_section_title
;
 Crystal structure of
 1-(1H-benzimidazol-2-yl)-3-(3-nitrophenyl)prop-2-en-1-one, C16H11N3O3
;
_journal_issue 1
_journal_name_full 'Zeitschrift f\"ur Kristallographie - New Crystal Structures'
_journal_page_first 126
_journal_volume 226
_journal_year 2011
_chemical_formula_moiety 'C16 H11 N3 O3'
_chemical_formula_sum 'C16 H11 N3 O3'
_chemical_formula_weight 293.28
_space_group_IT_number 14
_symmetry_cell_setting monoclinic
_symmetry_space_group_name_Hall '-P 2ybc'
_symmetry_space_group_name_H-M 'P 1 21/c 1'
_atom_sites_solution_hydrogens geom
_atom_sites_solution_primary direct
_cell_angle_alpha 90
_cell_angle_beta 96.8850(10)
_cell_angle_gamma 90
_cell_formula_units_Z 4
_cell_length_a 9.3959(2)
_cell_length_b 5.70850(10)
_cell_length_c 24.8921(7)
_cell_measurement_reflns_used 30696
_cell_measurement_temperature 100
_cell_measurement_theta_max 27.85
_cell_measurement_theta_min 2.18
_cell_volume 1325.50(5)
_computing_cell_refinement 'DENZO/SCALEPACK (Otwinowski & Minor, 1997)'
_computing_data_collection 'COLLECT (Nonius, 1998)'
_computing_data_reduction DENZO/SCALEPACK
_computing_molecular_graphics
;
ORTEP-3 for Windows (Farrugia,1997)  
;
_computing_publication_material 'WinGX     (Farrugia, 1999)'
_computing_structure_refinement 'CRYSTALS (Betteridge et al., 2003)'
_computing_structure_solution 'SIR92 (Altomare et al., 1994)'
_diffrn_ambient_temperature 100
_diffrn_measured_fraction_theta_full 0.998
_diffrn_measured_fraction_theta_max 0.995
_diffrn_measurement_device Area
_diffrn_measurement_device_type 'Nonius KappaCCD'
_diffrn_measurement_method '\f scans'
_diffrn_radiation_monochromator graphite
_diffrn_radiation_type 'Mo K\a'
_diffrn_radiation_wavelength 0.71073
_diffrn_reflns_av_R_equivalents 0.0400
_diffrn_reflns_limit_h_max 12
_diffrn_reflns_limit_h_min 0
_diffrn_reflns_limit_k_max 7
_diffrn_reflns_limit_k_min 0
_diffrn_reflns_limit_l_max 32
_diffrn_reflns_limit_l_min -32
_diffrn_reflns_number 30696
_diffrn_reflns_theta_full 27.291
_diffrn_reflns_theta_max 27.848
_diffrn_reflns_theta_min 2.183
_diffrn_standards_number 0
_exptl_absorpt_coefficient_mu 0.105
_exptl_absorpt_correction_type none
_exptl_crystal_colour yellow
_exptl_crystal_density_diffrn 1.470
_exptl_crystal_density_method 'not measured'
_exptl_crystal_description parallelepiped
_exptl_crystal_F_000 608
_exptl_crystal_size_max 0.700
_exptl_crystal_size_mid 0.490
_exptl_crystal_size_min 0.280
_refine_diff_density_max 0.35
_refine_diff_density_min -0.20
_refine_ls_extinction_coef 20(60)
_refine_ls_extinction_method 'Larson (1970), Equation 22'
_refine_ls_goodness_of_fit_ref 1.4341
_refine_ls_hydrogen_treatment constr
_refine_ls_matrix_type full
_refine_ls_number_parameters 200
_refine_ls_number_reflns 2805
_refine_ls_number_restraints 0
_refine_ls_R_factor_all 0.0447
_refine_ls_R_factor_gt 0.0413
_refine_ls_shift/su_max 0.0013231
_refine_ls_shift/su_mean 0.5188034
_refine_ls_structure_factor_coef Fsqd
_refine_ls_weighting_details
;
 Method= Modified Sheldrick 
 w=1/[\s^2^(F^2^) + ( 0.10P)^2^ + 0.00P] 
 ,where P=(max(Fo^2^,0) + 2Fc^2^)/3 
;
_refine_ls_weighting_scheme calc
_refine_ls_wR_factor_all 0.1633
_refine_ls_wR_factor_gt 0.1568
_refine_ls_wR_factor_ref 0.1520
_reflns_limit_h_max 12
_reflns_limit_h_min -12
_reflns_limit_k_max 7
_reflns_limit_k_min 0
_reflns_limit_l_max 32
_reflns_limit_l_min 0
_reflns_number_gt 2905
_reflns_number_total 3155
_reflns_threshold_expression I>2.0\s(I)
_oxford_diffrn_Wilson_B_factor 0.00
_oxford_diffrn_Wilson_scale 0.00
_oxford_refine_ls_r_factor_ref 0.0393
_oxford_refine_ls_scale 2.64(5)
_oxford_reflns_number_all 3155
_oxford_reflns_threshold_expression_ref I>3.0\s(I)
_cod_data_source_file 1267-3337.cff
_cod_data_source_block 1
_cod_original_sg_symbol_H-M 'P 21/c  '
_cod_database_code 8103125

loop_
_symmetry_equiv_pos_as_xyz
x,y,z
-x,-y,-z
-x,y+1/2,-z+1/2
x,-y+1/2,z+1/2

loop_
_atom_site_label
_atom_site_type_symbol
_atom_site_fract_x
_atom_site_fract_y
_atom_site_fract_z
_atom_site_U_iso_or_equiv
_atom_site_occupancy
_atom_site_adp_type
_atom_site_refinement_flags_posn
O1 O 0.66190(9) 0.12993(17) 0.97184(4) 0.0281 1.0000 Uani .
O2 O 1.11479(10) 0.34716(19) 0.76883(4) 0.0346 1.0000 Uani .
O3 O 1.19767(11) 0.6904(2) 0.75211(5) 0.0438 1.0000 Uani .
N1 N 0.53616(10) 0.22426(18) 1.06480(4) 0.0201 1.0000 Uani .
N2 N 0.65356(10) 0.56776(18) 1.07415(4) 0.0196 1.0000 Uani .
N3 N 1.13579(11) 0.5544(2) 0.78004(4) 0.0283 1.0000 Uani .
C11 C 0.49570(12) 0.3253(2) 1.11059(4) 0.0180 1.0000 Uani .
C1 C 0.99623(13) 0.8103(2) 0.92387(5) 0.0240 1.0000 Uani .
C12 C 0.39998(12) 0.2552(2) 1.14641(4) 0.0204 1.0000 Uani .
C8 C 0.79242(12) 0.4877(2) 0.97562(5) 0.0209 1.0000 Uani .
C10 C 0.62906(12) 0.3753(2) 1.04485(5) 0.0197 1.0000 Uani .
C16 C 0.56992(11) 0.5403(2) 1.11598(5) 0.0185 1.0000 Uani .
C5 C 0.99200(12) 0.5107(2) 0.85530(5) 0.0195 1.0000 Uani .
C3 C 1.13495(13) 0.8613(2) 0.84933(6) 0.0286 1.0000 Uani .
C4 C 1.08580(12) 0.6469(2) 0.82967(5) 0.0230 1.0000 Uani .
C9 C 0.69310(12) 0.3164(2) 0.99526(5) 0.0205 1.0000 Uani .
C15 C 0.54905(12) 0.6912(2) 1.15882(5) 0.0238 1.0000 Uani .
C7 C 0.84713(12) 0.4455(2) 0.92944(5) 0.0199 1.0000 Uani .
C2 C 1.09075(14) 0.9419(2) 0.89733(6) 0.0288 1.0000 Uani .
C6 C 0.94581(12) 0.5926(2) 0.90311(5) 0.0188 1.0000 Uani .
C14 C 0.45417(13) 0.6225(2) 1.19392(5) 0.0252 1.0000 Uani .
C13 C 0.38104(12) 0.4062(2) 1.18792(5) 0.0220 1.0000 Uani .
H5 H 0.9595 0.3649 0.8399 0.0242 1.0000 Uiso R
H7 H 0.8192 0.3046 0.9110 0.0243 1.0000 Uiso R
H8 H 0.8142 0.6251 0.9963 0.0249 1.0000 Uiso R
H13 H 0.3149 0.3665 1.2134 0.0271 1.0000 Uiso R
H1 H 0.9655 0.8676 0.9569 0.0285 1.0000 Uiso R
H12 H 0.3492 0.1106 1.1417 0.0250 1.0000 Uiso R
H9 H 0.5001 0.0964 1.0492 0.0273 1.0000 Uiso R
H15 H 0.5979 0.8376 1.1629 0.0303 1.0000 Uiso R
H14 H 0.4359 0.7221 1.2232 0.0310 1.0000 Uiso R
H3 H 1.1987 0.9490 0.8303 0.0339 1.0000 Uiso R
H2 H 1.1259 1.0887 0.9124 0.0364 1.0000 Uiso R

loop_
_atom_site_aniso_label
_atom_site_aniso_U_11
_atom_site_aniso_U_22
_atom_site_aniso_U_33
_atom_site_aniso_U_23
_atom_site_aniso_U_13
_atom_site_aniso_U_12
O1 0.0286(5) 0.0355(6) 0.0215(5) -0.0070(4) 0.0091(3) -0.0130(4)
O2 0.0296(5) 0.0487(7) 0.0273(5) -0.0047(4) 0.0105(4) -0.0032(4)
O3 0.0352(6) 0.0590(7) 0.0420(6) 0.0239(5) 0.0244(5) 0.0018(5)
N1 0.0214(5) 0.0238(6) 0.0161(5) -0.0029(4) 0.0058(4) -0.0065(4)
N2 0.0184(5) 0.0214(5) 0.0200(5) 0.0015(4) 0.0059(4) 0.0001(4)
N3 0.0189(5) 0.0431(7) 0.0242(5) 0.0107(5) 0.0082(4) 0.0011(4)
C11 0.0174(5) 0.0211(6) 0.0155(5) -0.0001(4) 0.0017(4) -0.0003(4)
C1 0.0257(6) 0.0215(6) 0.0243(6) 0.0025(4) 0.0008(5) -0.0010(5)
C12 0.0190(5) 0.0230(6) 0.0195(6) 0.0026(5) 0.0038(4) -0.0016(4)
C8 0.0199(5) 0.0248(6) 0.0182(6) 0.0010(4) 0.0036(4) -0.0019(5)
C10 0.0168(5) 0.0249(6) 0.0174(6) 0.0030(4) 0.0028(4) -0.0019(4)
C16 0.0153(5) 0.0210(6) 0.0196(5) 0.0023(4) 0.0035(4) 0.0001(4)
C5 0.0159(5) 0.0246(6) 0.0183(5) 0.0040(4) 0.0031(4) -0.0010(4)
C3 0.0203(6) 0.0306(7) 0.0345(7) 0.0145(5) 0.0016(5) -0.0045(5)
C4 0.0170(5) 0.0311(7) 0.0214(6) 0.0097(5) 0.0048(4) 0.0007(5)
C9 0.0181(5) 0.0267(7) 0.0168(5) 0.0008(4) 0.0020(4) -0.0030(4)
C15 0.0200(6) 0.0215(6) 0.0309(6) -0.0041(5) 0.0072(5) -0.0020(4)
C7 0.0174(5) 0.0229(6) 0.0194(6) 0.0027(4) 0.0025(4) -0.0020(4)
C2 0.0288(7) 0.0217(7) 0.0344(7) 0.0060(5) -0.0015(5) -0.0055(5)
C6 0.0170(5) 0.0215(6) 0.0181(5) 0.0033(4) 0.0026(4) -0.0003(4)
C14 0.0212(6) 0.0310(7) 0.0243(6) -0.0065(5) 0.0067(4) 0.0013(5)
C13 0.0181(5) 0.0293(7) 0.0192(5) 0.0025(5) 0.0042(4) 0.0019(4)

loop_
_atom_type_symbol
_atom_type_scat_dispersion_real
_atom_type_scat_dispersion_imag
_atom_type_scat_Cromer_Mann_a1
_atom_type_scat_Cromer_Mann_b1
_atom_type_scat_Cromer_Mann_a2
_atom_type_scat_Cromer_Mann_b2
_atom_type_scat_Cromer_Mann_a3
_atom_type_scat_Cromer_Mann_b3
_atom_type_scat_Cromer_Mann_a4
_atom_type_scat_Cromer_Mann_b4
_atom_type_scat_Cromer_Mann_c
_atom_type_scat_source
C 0.0033 0.0016 2.3100 20.8439 1.0200 10.2075 1.5886 0.5687 0.8650 51.6512 0.2156 'International Tables Vol C 4.2.6.8 and 6.1.1.4'
H 0.0000 0.0000 0.4930 10.5109 0.3229 26.1257 0.1402 3.1424 0.0408 57.7998 0.0030 'International Tables Vol C 4.2.6.8 and 6.1.1.4'
N 0.0061 0.0033 12.2126 0.0057 3.1322 9.8933 2.0125 28.9975 1.1663 0.5826 -11.5290 'International Tables Vol C 4.2.6.8 and 6.1.1.4'
O 0.0106 0.0060 3.0485 13.2771 2.2868 5.7011 1.5463 0.3239 0.8670 32.9089 0.2508 'International Tables Vol C 4.2.6.8 and 6.1.1.4'

loop_
_geom_angle_atom_site_label_1
_geom_angle_atom_site_label_2
_geom_angle_atom_site_label_3
_geom_angle
_geom_angle_publ_flag
C11 N1 C10 106.88(10) yes
C11 N1 H9 126.1 no
C10 N1 H9 126.6 no
C10 N2 C16 104.06(9) yes
O3 N3 O2 123.58(12) yes
O3 N3 C4 117.85(12) yes
O2 N3 C4 118.57(10) yes
N1 C11 C12 132.30(11) yes
N1 C11 C16 105.18(10) yes
C12 C11 C16 122.48(11) yes
C2 C1 C6 120.64(12) yes
C2 C1 H1 119.8 no
C6 C1 H1 119.5 no
C11 C12 C13 116.81(11) yes
C11 C12 H12 121.3 no
C13 C12 H12 121.8 no
C9 C8 C7 119.32(11) yes
C9 C8 H8 118.2 no
C7 C8 H8 122.4 no
N1 C10 N2 113.65(10) yes
N1 C10 C9 120.26(11) yes
N2 C10 C9 126.08(11) yes
C11 C16 N2 110.22(10) yes
C11 C16 C15 119.62(10) yes
N2 C16 C15 130.14(11) yes
C4 C5 C6 118.98(11) yes
C4 C5 H5 119.8 no
C6 C5 H5 121.3 no
C4 C3 C2 118.55(11) yes
C4 C3 H3 119.7 no
C2 C3 H3 121.7 no
N3 C4 C5 118.03(11) yes
N3 C4 C3 119.34(11) yes
C5 C4 C3 122.62(12) yes
C10 C9 C8 117.63(11) yes
C10 C9 O1 119.69(10) yes
C8 C9 O1 122.68(10) yes
C16 C15 C14 117.87(11) yes
C16 C15 H15 120.6 no
C14 C15 H15 121.5 no
C8 C7 C6 127.72(11) yes
C8 C7 H7 117.1 no
C6 C7 H7 115.1 no
C3 C2 C1 120.24(12) yes
C3 C2 H2 120.1 no
C1 C2 H2 119.7 no
C7 C6 C1 123.13(11) yes
C7 C6 C5 117.93(10) yes
C1 C6 C5 118.95(11) yes
C15 C14 C13 121.68(12) yes
C15 C14 H14 120.2 no
C13 C14 H14 118.1 no
C14 C13 C12 121.54(11) yes
C14 C13 H13 118.6 no
C12 C13 H13 119.9 no

loop_
_geom_bond_atom_site_label_1
_geom_bond_atom_site_label_2
_geom_bond_distance
_geom_bond_publ_flag
O1 C9 1.2318(15) yes
O2 N3 1.2261(15) yes
O3 N3 1.2334(14) yes
N1 C11 1.3711(14) yes
N1 C10 1.3624(14) yes
N1 H9 0.876 no
N2 C10 1.3234(15) yes
N2 C16 1.3865(14) yes
N3 C4 1.4711(16) yes
C11 C12 1.3987(15) yes
C11 C16 1.4098(16) yes
C1 C2 1.3894(17) yes
C1 C6 1.4057(17) yes
C1 H1 0.962 no
C12 C13 1.3738(17) yes
C12 H12 0.953 no
C8 C9 1.4750(16) yes
C8 C7 1.3360(16) yes
C8 H8 0.947 no
C10 C9 1.4755(16) yes
C16 C15 1.4029(17) yes
C5 C4 1.3867(15) yes
C5 C6 1.3954(16) yes
C5 H5 0.951 no
C3 C4 1.3771(19) yes
C3 C2 1.390(2) yes
C3 H3 0.951 no
C15 C14 1.3779(16) yes
C15 H15 0.953 no
C7 C6 1.4630(16) yes
C7 H7 0.947 no
C2 H2 0.961 no
C14 C13 1.4122(18) yes
C14 H14 0.955 no
C13 H13 0.967 no

loop_
_geom_hbond_atom_site_label_D
_geom_hbond_atom_site_label_H
_geom_hbond_atom_site_label_A
_geom_hbond_site_symmetry_A
_geom_hbond_angle_DHA
_geom_hbond_distance_DH
_geom_hbond_distance_HA
_geom_hbond_distance_DA
_geom_hbond_publ_flag
C7 H7 O1 . 101 0.96 2.46 2.7966 yes
C8 H8 N2 . 102 0.96 2.60 2.9437 yes
N1 H9 O1 2_657 154 0.88 2.02 2.8242(17) yes
C2 H2 N2 2_777 149 0.96 2.84 3.702 yes
C14 H14 O3 4_465 126 0.96 2.48 3.1437(17) yes
